data_7039401
loop_
_publ_author_name
'Hein, Nicholas M.'
'Suzuki, Tatsuya'
'Ogawa, Takahiko'
'Fryzuk, Michael D.'

_publ_section_title
;
 Low coordinate iron derivatives stabilized by a \b-diketiminate mimic.
 Synthesis and coordination chemistry of enamidophosphinimine scaffolds to
 generate diiron dinitrogen complexes.
;
_journal_issue 37
_journal_name_full 'Dalton transactions (Cambridge, England : 2003)'
_journal_page_first 14697
_journal_page_last 14708
_journal_paper_doi 10.1039/c6dt01673a
_journal_volume 45
_journal_year 2016
_chemical_formula_moiety 'C70 H108 Fe2 N6 P2'
_chemical_formula_sum 'C70 H108 Fe2 N6 P2'
_chemical_formula_weight 1207.26
_chemical_properties_physical Air-sensitive,Moisture-sensitive,Oxygen-sensitive
_space_group_crystal_system monoclinic
_space_group_IT_number 14
_space_group_name_Hall '-P 2ybc'
_space_group_name_H-M_alt 'P 1 21/c 1'
_symmetry_space_group_name_Hall '-P 2ybc'
_symmetry_space_group_name_H-M 'P 1 21/c 1'
_atom_sites_solution_hydrogens geom
_atom_sites_solution_primary direct
_audit_creation_date 2015-05-20
_audit_creation_method
;
Olex2 1.2
(compiled 2015.01.26 svn.r3150 for OlexSys, GUI svn.r4998)
;
_audit_update_record
;
2016-04-22 deposited with the CCDC.
2016-06-01 downloaded from the CCDC.
;
_cell_angle_alpha 90
_cell_angle_beta 100.9200(10)
_cell_angle_gamma 90
_cell_formula_units_Z 4
_cell_length_a 10.3990(6)
_cell_length_b 28.6698(15)
_cell_length_c 22.9617(13)
_cell_measurement_reflns_used 9906
_cell_measurement_temperature 90(2)
_cell_measurement_theta_max 27.47
_cell_measurement_theta_min 2.30
_cell_volume 6721.8(6)
_computing_molecular_graphics 'Olex2 (Dolomanov et al., 2009)'
_computing_publication_material 'Olex2 (Dolomanov et al., 2009)'
_computing_structure_refinement 'ShelXL (Sheldrick, 2008)'
_computing_structure_solution 'ShelXT (Sheldrick, 2015)'
_diffrn_ambient_temperature 90.0
_diffrn_detector 'Bruker APEX2 area detector'
_diffrn_detector_area_resol_mean 7.9
_diffrn_detector_type 'Bruker-Nonius APEXII CCD area detector'
_diffrn_measured_fraction_theta_full 1.000
_diffrn_measured_fraction_theta_max 0.997
_diffrn_measurement_device 'Bruker-Nonius APEXII CCD area detector and D8 diffractometer'
_diffrn_measurement_device_type 'Bruker D8 diffractometer'
_diffrn_measurement_method '\w and \f scans'
_diffrn_radiation_monochromator 'TRIUMPH curved-crystal'
_diffrn_radiation_probe x-ray
_diffrn_radiation_type MoK\a
_diffrn_radiation_wavelength 0.71073
_diffrn_reflns_av_R_equivalents 0.0760
_diffrn_reflns_av_unetI/netI 0.0902
_diffrn_reflns_Laue_measured_fraction_full 1.000
_diffrn_reflns_Laue_measured_fraction_max 0.997
_diffrn_reflns_limit_h_max 13
_diffrn_reflns_limit_h_min -13
_diffrn_reflns_limit_k_max 20
_diffrn_reflns_limit_k_min -37
_diffrn_reflns_limit_l_max 29
_diffrn_reflns_limit_l_min -24
_diffrn_reflns_number 62062
_diffrn_reflns_point_group_measured_fraction_full 1.000
_diffrn_reflns_point_group_measured_fraction_max 0.997
_diffrn_reflns_theta_full 25.242
_diffrn_reflns_theta_max 27.555
_diffrn_reflns_theta_min 1.149
_diffrn_source 'sealed X-ray tube'
_diffrn_standards_number 0
_exptl_absorpt_coefficient_mu 0.523
_exptl_absorpt_correction_T_max 0.7456
_exptl_absorpt_correction_T_min 0.6741
_exptl_absorpt_correction_type multi-scan
_exptl_absorpt_process_details
;
SADABS-2014/5 (Bruker,2014/5) was used for absorption correction.
wR2(int) was 0.0568 before and 0.0523 after correction.
The Ratio of minimum to maximum transmission is 0.9041.
The \l/2 correction factor is 0.00150.
;
_exptl_crystal_colour bronze
_exptl_crystal_density_diffrn 1.193
_exptl_crystal_description plate
_exptl_crystal_F_000 2608
_exptl_crystal_recrystallization_method 'Re-crystallisation from solvent'
_exptl_crystal_size_max 0.1
_exptl_crystal_size_mid 0.08
_exptl_crystal_size_min 0.03
_refine_diff_density_max 0.479
_refine_diff_density_min -0.387
_refine_diff_density_rms 0.074
_refine_ls_extinction_method none
_refine_ls_goodness_of_fit_ref 1.001
_refine_ls_hydrogen_treatment constr
_refine_ls_matrix_type full
_refine_ls_number_parameters 745
_refine_ls_number_reflns 15498
_refine_ls_number_restraints 0
_refine_ls_restrained_S_all 1.001
_refine_ls_R_factor_all 0.0986
_refine_ls_R_factor_gt 0.0479
_refine_ls_shift/su_max 0.001
_refine_ls_shift/su_mean 0.000
_refine_ls_structure_factor_coef Fsqd
_refine_ls_weighting_details 'w=1/[\s^2^(Fo^2^)+(0.0327P)^2^+2.0843P] where P=(Fo^2^+2Fc^2^)/3'
_refine_ls_weighting_scheme calc
_refine_ls_wR_factor_gt 0.0833
_refine_ls_wR_factor_ref 0.0965
_reflns_Friedel_coverage 0.000
_reflns_number_gt 9980
_reflns_number_total 15498
_reflns_threshold_expression 'I > 2\s(I)'
_cod_data_source_file c6dt01673a2.cif
_cod_data_source_block mf1148
_cod_depositor_comments
;
The following automatic conversions were performed:

'_diffrn_radiation_probe' value 'X-ray' changed to 'x-ray' according
to
/usr/data/users/saulius/crontab/automatic-downloads/rss-feeds/RSC/lib/dictionaries/cif_core.dic
dictionary named 'cif_core.dic' version 2.4.2 from 2011-04-26.

Automatic conversion script
Id: cif_fix_values 4268 2015-11-12 08:31:59Z antanas 

 Adding full bibliography for 7039398--7039404.cif.
;
_cod_database_code 7039401
_shelx_space_group_comment
;
The symmetry employed for this shelxl refinement is uniquely defined
by the following loop, which should always be used as a source of
symmetry information in preference to the above space-group names.
They are only intended as comments.
;
_shelx_estimated_absorpt_t_max 0.984
_shelx_estimated_absorpt_t_min 0.950
_olex2_refinement_description
;
1. Fixed Uiso
 At 1.2 times of:
  All C(H) groups, All C(H,H) groups
 At 1.5 times of:
  All C(H,H,H) groups
2.a Ternary CH refined with riding coordinates:
 C33(H33), C26(H26), C18(H18), C21(H21), C8(H8), C15(H15), C61(H61), C68(H68),
 C53(H53), C56(H56), C43(H43), C50(H50)
2.b Secondary CH2 refined with riding coordinates:
 C3(H3A,H3B), C4(H4A,H4B), C5(H5A,H5B), C38(H38A,H38B), C39(H39A,H39B),
 C40(H40A,H40B)
2.c Aromatic/amide H refined with riding coordinates:
 C31(H31), C30(H30), C29(H29), C11(H11), C12(H12), C13(H13), C64(H64),
 C65(H65), C66(H66), C46(H46), C47(H47), C48(H48)
2.d Idealised Me refined as rotating group:
 C35(H35A,H35B,H35C), C34(H34A,H34B,H34C), C27(H27A,H27B,H27C), C28(H28A,H28B,
 H28C), C20(H20A,H20B,H20C), C19(H19A,H19B,H19C), C23(H23A,H23B,H23C), C22(H22A,
 H22B,H22C), C9(H9A,H9B,H9C), C10(H10A,H10B,H10C), C16(H16A,H16B,H16C),
 C17(H17A,H17B,H17C), C62(H62A,H62B,H62C), C63(H63A,H63B,H63C), C69(H69A,H69B,
 H69C), C70(H70A,H70B,H70C), C54(H54A,H54B,H54C), C55(H55A,H55B,H55C), C57(H57A,
 H57B,H57C), C58(H58A,H58B,H58C), C44(H44A,H44B,H44C), C45(H45A,H45B,H45C),
 C52(H52A,H52B,H52C), C51(H51A,H51B,H51C)
;
_shelx_shelxl_version_number 2014/7
_olex2_submission_special_instructions 'No special instructions were received'
_solvent_exptl_crystal_recrystallization_method n-pentane

loop_
_space_group_symop_operation_xyz
'x, y, z'
'-x, y+1/2, -z+1/2'
'-x, -y, -z'
'x, -y-1/2, z-1/2'

loop_
_atom_site_label
_atom_site_type_symbol
_atom_site_fract_x
_atom_site_fract_y
_atom_site_fract_z
_atom_site_U_iso_or_equiv
_atom_site_adp_type
_atom_site_occupancy
_atom_site_site_symmetry_order
_atom_site_calc_flag
_atom_site_refinement_flags_posn
Fe1 Fe 0.30353(3) 0.68425(2) 0.12958(2) 0.01037(8) Uani 1 1 d .
Fe2 Fe 0.51769(3) 0.59017(2) 0.28764(2) 0.01151(8) Uani 1 1 d .
P1 P 0.11748(6) 0.68690(2) 0.00831(3) 0.01066(13) Uani 1 1 d .
P2 P 0.66805(6) 0.58702(2) 0.41561(3) 0.01212(14) Uani 1 1 d .
N3 N 0.3775(2) 0.64907(6) 0.19040(9) 0.0143(4) Uani 1 1 d .
N6 N 0.4324(2) 0.62569(6) 0.23006(9) 0.0143(4) Uani 1 1 d .
N2 N 0.22754(18) 0.65626(6) 0.05149(8) 0.0094(4) Uani 1 1 d .
N1 N 0.28192(18) 0.75159(6) 0.11538(8) 0.0100(4) Uani 1 1 d .
N5 N 0.64512(19) 0.61724(6) 0.35477(8) 0.0112(4) Uani 1 1 d .
N4 N 0.52251(19) 0.52246(6) 0.30291(8) 0.0117(4) Uani 1 1 d .
C24 C 0.2581(2) 0.60858(7) 0.03894(10) 0.0100(5) Uani 1 1 d .
C32 C 0.1868(2) 0.57115(8) 0.05664(10) 0.0118(5) Uani 1 1 d .
C31 C 0.2148(2) 0.52606(8) 0.03962(11) 0.0145(5) Uani 1 1 d .
H31 H 0.1670 0.5005 0.0511 0.017 Uiso 1 1 calc R
C30 C 0.3098(2) 0.51779(8) 0.00676(11) 0.0164(5) Uani 1 1 d .
H30 H 0.3229 0.4872 -0.0069 0.020 Uiso 1 1 calc R
C29 C 0.3865(2) 0.55442(8) -0.00634(11) 0.0152(5) Uani 1 1 d .
H29 H 0.4556 0.5483 -0.0271 0.018 Uiso 1 1 calc R
C25 C 0.3645(2) 0.60006(8) 0.01022(10) 0.0119(5) Uani 1 1 d .
C33 C 0.0864(2) 0.57738(8) 0.09611(10) 0.0137(5) Uani 1 1 d .
H33 H 0.0738 0.6116 0.1012 0.016 Uiso 1 1 calc R
C35 C 0.1366(3) 0.55651(8) 0.15749(11) 0.0204(6) Uani 1 1 d .
H35A H 0.1474 0.5227 0.1539 0.031 Uiso 1 1 calc GR
H35B H 0.0735 0.5628 0.1833 0.031 Uiso 1 1 calc GR
H35C H 0.2212 0.5706 0.1747 0.031 Uiso 1 1 calc GR
C34 C -0.0476(2) 0.55631(9) 0.06891(12) 0.0216(6) Uani 1 1 d .
H34A H -0.0770 0.5690 0.0290 0.032 Uiso 1 1 calc GR
H34B H -0.1114 0.5642 0.0938 0.032 Uiso 1 1 calc GR
H34C H -0.0397 0.5223 0.0667 0.032 Uiso 1 1 calc GR
C26 C 0.4595(2) 0.63892(8) 0.00146(11) 0.0141(5) Uani 1 1 d .
H26 H 0.4085 0.6686 -0.0060 0.017 Uiso 1 1 calc R
C27 C 0.5628(2) 0.64529(8) 0.05810(11) 0.0185(6) Uani 1 1 d .
H27A H 0.5193 0.6483 0.0922 0.028 Uiso 1 1 calc GR
H27B H 0.6141 0.6735 0.0546 0.028 Uiso 1 1 calc GR
H27C H 0.6211 0.6181 0.0637 0.028 Uiso 1 1 calc GR
C28 C 0.5293(3) 0.63102(8) -0.05069(11) 0.0187(6) Uani 1 1 d .
H28A H 0.5876 0.6040 -0.0424 0.028 Uiso 1 1 calc GR
H28B H 0.5808 0.6587 -0.0562 0.028 Uiso 1 1 calc GR
H28C H 0.4643 0.6253 -0.0868 0.028 Uiso 1 1 calc GR
C18 C -0.0442(2) 0.68239(8) 0.02988(10) 0.0140(5) Uani 1 1 d .
H18 H -0.0698 0.6487 0.0280 0.017 Uiso 1 1 calc R
C20 C -0.0394(2) 0.69907(8) 0.09331(11) 0.0193(6) Uani 1 1 d .
H20A H -0.0277 0.7330 0.0951 0.029 Uiso 1 1 calc GR
H20B H 0.0341 0.6841 0.1197 0.029 Uiso 1 1 calc GR
H20C H -0.1214 0.6909 0.1059 0.029 Uiso 1 1 calc GR
C19 C -0.1505(2) 0.70943(9) -0.01232(12) 0.0251(6) Uani 1 1 d .
H19A H -0.2330 0.7079 0.0024 0.038 Uiso 1 1 calc GR
H19B H -0.1629 0.6955 -0.0520 0.038 Uiso 1 1 calc GR
H19C H -0.1236 0.7421 -0.0143 0.038 Uiso 1 1 calc GR
C21 C 0.0818(2) 0.66995(8) -0.07015(11) 0.0168(5) Uani 1 1 d .
H21 H 0.0183 0.6937 -0.0905 0.020 Uiso 1 1 calc R
C23 C 0.2002(3) 0.67214(9) -0.10104(11) 0.0204(6) Uani 1 1 d .
H23A H 0.2539 0.6441 -0.0913 0.031 Uiso 1 1 calc GR
H23B H 0.2526 0.6998 -0.0875 0.031 Uiso 1 1 calc GR
H23C H 0.1696 0.6739 -0.1441 0.031 Uiso 1 1 calc GR
C22 C 0.0127(3) 0.62253(9) -0.08214(11) 0.0248(6) Uani 1 1 d .
H22A H -0.0117 0.6175 -0.1250 0.037 Uiso 1 1 calc GR
H22B H -0.0663 0.6222 -0.0646 0.037 Uiso 1 1 calc GR
H22C H 0.0720 0.5976 -0.0644 0.037 Uiso 1 1 calc GR
C2 C 0.1658(2) 0.74573(7) 0.01161(10) 0.0112(5) Uani 1 1 d .
C3 C 0.1241(2) 0.77945(8) -0.04010(11) 0.0157(5) Uani 1 1 d .
H3A H 0.0292 0.7862 -0.0461 0.019 Uiso 1 1 calc R
H3B H 0.1449 0.7667 -0.0773 0.019 Uiso 1 1 calc R
C4 C 0.2058(2) 0.82339(8) -0.02013(11) 0.0183(6) Uani 1 1 d .
H4A H 0.2858 0.8240 -0.0377 0.022 Uiso 1 1 calc R
H4B H 0.1542 0.8519 -0.0324 0.022 Uiso 1 1 calc R
C5 C 0.2415(2) 0.82034(8) 0.04722(11) 0.0170(5) Uani 1 1 d .
H5A H 0.3315 0.8320 0.0618 0.020 Uiso 1 1 calc R
H5B H 0.1797 0.8387 0.0659 0.020 Uiso 1 1 calc R
C1 C 0.2319(2) 0.76868(8) 0.06076(10) 0.0115(5) Uani 1 1 d .
C6 C 0.3416(2) 0.78448(7) 0.15989(10) 0.0117(5) Uani 1 1 d .
C7 C 0.2625(2) 0.80968(7) 0.19249(11) 0.0131(5) Uani 1 1 d .
C11 C 0.3233(2) 0.84059(8) 0.23614(11) 0.0170(6) Uani 1 1 d .
H11 H 0.2713 0.8576 0.2586 0.020 Uiso 1 1 calc R
C12 C 0.4571(2) 0.84695(8) 0.24741(11) 0.0173(6) Uani 1 1 d .
H12 H 0.4965 0.8685 0.2769 0.021 Uiso 1 1 calc R
C13 C 0.5336(2) 0.82191(8) 0.21556(11) 0.0159(5) Uani 1 1 d .
H13 H 0.6258 0.8262 0.2237 0.019 Uiso 1 1 calc R
C14 C 0.4778(2) 0.79031(8) 0.17136(10) 0.0133(5) Uani 1 1 d .
C8 C 0.1159(2) 0.80205(8) 0.18196(12) 0.0177(6) Uani 1 1 d .
H8 H 0.0882 0.7910 0.1401 0.021 Uiso 1 1 calc R
C9 C 0.0816(3) 0.76334(9) 0.22248(12) 0.0236(6) Uani 1 1 d .
H9A H 0.1290 0.7348 0.2161 0.035 Uiso 1 1 calc GR
H9B H -0.0128 0.7574 0.2132 0.035 Uiso 1 1 calc GR
H9C H 0.1069 0.7731 0.2640 0.035 Uiso 1 1 calc GR
C10 C 0.0382(3) 0.84631(9) 0.18862(14) 0.0337(7) Uani 1 1 d .
H10A H 0.0570 0.8565 0.2301 0.051 Uiso 1 1 calc GR
H10B H -0.0557 0.8399 0.1767 0.051 Uiso 1 1 calc GR
H10C H 0.0634 0.8709 0.1634 0.051 Uiso 1 1 calc GR
C15 C 0.5659(2) 0.76350(8) 0.13737(11) 0.0138(5) Uani 1 1 d .
H15 H 0.5087 0.7438 0.1071 0.017 Uiso 1 1 calc R
C16 C 0.6436(3) 0.79619(9) 0.10454(12) 0.0252(6) Uani 1 1 d .
H16A H 0.5830 0.8160 0.0774 0.038 Uiso 1 1 calc GR
H16B H 0.6965 0.7777 0.0819 0.038 Uiso 1 1 calc GR
H16C H 0.7013 0.8158 0.1333 0.038 Uiso 1 1 calc GR
C17 C 0.6577(3) 0.73110(9) 0.17853(12) 0.0235(6) Uani 1 1 d .
H17A H 0.7186 0.7497 0.2072 0.035 Uiso 1 1 calc GR
H17B H 0.7073 0.7120 0.1551 0.035 Uiso 1 1 calc GR
H17C H 0.6063 0.7108 0.1997 0.035 Uiso 1 1 calc GR
C59 C 0.6993(2) 0.66305(7) 0.34724(10) 0.0114(5) Uani 1 1 d .
C60 C 0.6313(2) 0.70405(7) 0.35735(10) 0.0115(5) Uani 1 1 d .
C64 C 0.6865(2) 0.74717(8) 0.34866(10) 0.0145(5) Uani 1 1 d .
H64 H 0.6409 0.7748 0.3551 0.017 Uiso 1 1 calc R
C65 C 0.8057(2) 0.75071(8) 0.33099(10) 0.0164(6) Uani 1 1 d .
H65 H 0.8438 0.7804 0.3272 0.020 Uiso 1 1 calc R
C66 C 0.8689(2) 0.71063(8) 0.31899(10) 0.0152(5) Uani 1 1 d .
H66 H 0.9504 0.7131 0.3062 0.018 Uiso 1 1 calc R
C67 C 0.8166(2) 0.66644(8) 0.32508(10) 0.0121(5) Uani 1 1 d .
C61 C 0.4989(2) 0.70402(8) 0.37587(11) 0.0150(5) Uani 1 1 d .
H61 H 0.4756 0.6709 0.3830 0.018 Uiso 1 1 calc R
C62 C 0.5038(3) 0.73125(8) 0.43392(11) 0.0226(6) Uani 1 1 d .
H62A H 0.5710 0.7177 0.4650 0.034 Uiso 1 1 calc GR
H62B H 0.4184 0.7294 0.4459 0.034 Uiso 1 1 calc GR
H62C H 0.5252 0.7640 0.4278 0.034 Uiso 1 1 calc GR
C63 C 0.3921(3) 0.72389(9) 0.32682(12) 0.0228(6) Uani 1 1 d .
H63A H 0.4106 0.7568 0.3204 0.034 Uiso 1 1 calc GR
H63B H 0.3068 0.7211 0.3387 0.034 Uiso 1 1 calc GR
H63C H 0.3908 0.7064 0.2900 0.034 Uiso 1 1 calc GR
C68 C 0.8801(2) 0.62444(8) 0.30154(11) 0.0173(6) Uani 1 1 d .
H68 H 0.8586 0.5961 0.3232 0.021 Uiso 1 1 calc R
C69 C 1.0292(3) 0.62797(9) 0.30911(13) 0.0286(7) Uani 1 1 d .
H69A H 1.0519 0.6528 0.2834 0.043 Uiso 1 1 calc GR
H69B H 1.0645 0.5982 0.2982 0.043 Uiso 1 1 calc GR
H69C H 1.0668 0.6352 0.3506 0.043 Uiso 1 1 calc GR
C70 C 0.8220(3) 0.61829(8) 0.23580(11) 0.0215(6) Uani 1 1 d .
H70A H 0.7263 0.6166 0.2304 0.032 Uiso 1 1 calc GR
H70B H 0.8555 0.5894 0.2213 0.032 Uiso 1 1 calc GR
H70C H 0.8468 0.6449 0.2135 0.032 Uiso 1 1 calc GR
C53 C 0.5368(3) 0.59775(8) 0.45812(11) 0.0181(6) Uani 1 1 d .
H53 H 0.5318 0.6322 0.4644 0.022 Uiso 1 1 calc R
C54 C 0.5605(3) 0.57435(9) 0.51904(12) 0.0290(7) Uani 1 1 d .
H54A H 0.4836 0.5787 0.5374 0.043 Uiso 1 1 calc GR
H54B H 0.6373 0.5884 0.5443 0.043 Uiso 1 1 calc GR
H54C H 0.5758 0.5409 0.5145 0.043 Uiso 1 1 calc GR
C55 C 0.4047(2) 0.58191(8) 0.42215(11) 0.0202(6) Uani 1 1 d .
H55A H 0.4076 0.5483 0.4145 0.030 Uiso 1 1 calc GR
H55B H 0.3867 0.5988 0.3844 0.030 Uiso 1 1 calc GR
H55C H 0.3354 0.5885 0.4446 0.030 Uiso 1 1 calc GR
C56 C 0.8177(3) 0.59935(8) 0.46891(11) 0.0199(6) Uani 1 1 d .
H56 H 0.8168 0.5776 0.5029 0.024 Uiso 1 1 calc R
C57 C 0.8215(3) 0.64883(8) 0.49537(12) 0.0233(6) Uani 1 1 d .
H57A H 0.9036 0.6531 0.5239 0.035 Uiso 1 1 calc GR
H57B H 0.7473 0.6530 0.5155 0.035 Uiso 1 1 calc GR
H57C H 0.8163 0.6719 0.4635 0.035 Uiso 1 1 calc GR
C58 C 0.9411(3) 0.58798(9) 0.44599(12) 0.0261(6) Uani 1 1 d .
H58A H 0.9605 0.6134 0.4204 0.039 Uiso 1 1 calc GR
H58B H 0.9286 0.5589 0.4232 0.039 Uiso 1 1 calc GR
H58C H 1.0143 0.5843 0.4795 0.039 Uiso 1 1 calc GR
C37 C 0.6715(2) 0.52706(7) 0.39952(11) 0.0143(5) Uani 1 1 d .
C38 C 0.7456(3) 0.49192(8) 0.44383(11) 0.0214(6) Uani 1 1 d .
H38A H 0.6960 0.4845 0.4755 0.026 Uiso 1 1 calc R
H38B H 0.8334 0.5038 0.4621 0.026 Uiso 1 1 calc R
C39 C 0.7556(3) 0.44930(8) 0.40462(12) 0.0220(6) Uani 1 1 d .
H39A H 0.8378 0.4502 0.3888 0.026 Uiso 1 1 calc R
H39B H 0.7535 0.4201 0.4274 0.026 Uiso 1 1 calc R
C40 C 0.6366(3) 0.45237(8) 0.35429(11) 0.0186(6) Uani 1 1 d .
H40A H 0.6577 0.4404 0.3168 0.022 Uiso 1 1 calc R
H40B H 0.5621 0.4344 0.3639 0.022 Uiso 1 1 calc R
C36 C 0.6051(2) 0.50441(7) 0.34966(11) 0.0131(5) Uani 1 1 d .
C41 C 0.4581(2) 0.49077(7) 0.25786(10) 0.0127(5) Uani 1 1 d .
C42 C 0.3432(2) 0.46765(8) 0.26551(11) 0.0154(5) Uani 1 1 d .
C46 C 0.2776(3) 0.43985(8) 0.21933(11) 0.0192(6) Uani 1 1 d .
H46 H 0.1998 0.4241 0.2240 0.023 Uiso 1 1 calc R
C47 C 0.3234(3) 0.43470(8) 0.16709(11) 0.0201(6) Uani 1 1 d .
H47 H 0.2769 0.4160 0.1360 0.024 Uiso 1 1 calc R
C48 C 0.4373(3) 0.45699(8) 0.16045(11) 0.0193(6) Uani 1 1 d .
H48 H 0.4683 0.4535 0.1244 0.023 Uiso 1 1 calc R
C49 C 0.5080(2) 0.48464(8) 0.20551(11) 0.0157(6) Uani 1 1 d .
C43 C 0.2866(2) 0.47491(8) 0.32093(11) 0.0167(6) Uani 1 1 d .
H43 H 0.3610 0.4814 0.3545 0.020 Uiso 1 1 calc R
C44 C 0.2113(3) 0.43256(9) 0.33802(12) 0.0274(7) Uani 1 1 d .
H44A H 0.1325 0.4275 0.3077 0.041 Uiso 1 1 calc GR
H44B H 0.1862 0.4383 0.3764 0.041 Uiso 1 1 calc GR
H44C H 0.2673 0.4048 0.3408 0.041 Uiso 1 1 calc GR
C45 C 0.1965(3) 0.51778(8) 0.31328(12) 0.0227(6) Uani 1 1 d .
H45A H 0.2444 0.5448 0.3023 0.034 Uiso 1 1 calc GR
H45B H 0.1674 0.5242 0.3507 0.034 Uiso 1 1 calc GR
H45C H 0.1201 0.5117 0.2820 0.034 Uiso 1 1 calc GR
C50 C 0.6331(3) 0.50742(8) 0.19571(11) 0.0190(6) Uani 1 1 d .
H50 H 0.6685 0.5266 0.2316 0.023 Uiso 1 1 calc R
C52 C 0.6069(3) 0.54001(9) 0.14230(11) 0.0237(6) Uani 1 1 d .
H52A H 0.5712 0.5221 0.1066 0.036 Uiso 1 1 calc GR
H52B H 0.6890 0.5549 0.1374 0.036 Uiso 1 1 calc GR
H52C H 0.5438 0.5640 0.1486 0.036 Uiso 1 1 calc GR
C51 C 0.7374(3) 0.47083(9) 0.18838(13) 0.0286(7) Uani 1 1 d .
H51A H 0.7538 0.4505 0.2233 0.043 Uiso 1 1 calc GR
H51B H 0.8188 0.4867 0.1844 0.043 Uiso 1 1 calc GR
H51C H 0.7059 0.4521 0.1528 0.043 Uiso 1 1 calc GR

loop_
_atom_site_aniso_label
_atom_site_aniso_U_11
_atom_site_aniso_U_22
_atom_site_aniso_U_33
_atom_site_aniso_U_23
_atom_site_aniso_U_13
_atom_site_aniso_U_12
Fe1 0.01322(19) 0.00772(15) 0.00915(18) 0.00031(14) -0.00050(14) 0.00078(14)
Fe2 0.0156(2) 0.00802(16) 0.00991(18) 0.00092(14) -0.00022(15) 0.00002(14)
P1 0.0109(3) 0.0105(3) 0.0100(3) 0.0007(3) 0.0002(3) -0.0010(2)
P2 0.0177(4) 0.0089(3) 0.0089(3) -0.0002(3) 0.0004(3) -0.0013(2)
N3 0.0157(12) 0.0119(10) 0.0145(11) -0.0012(9) 0.0007(9) 0.0002(8)
N6 0.0178(12) 0.0112(10) 0.0134(11) 0.0008(9) 0.0011(9) -0.0006(8)
N2 0.0117(11) 0.0074(9) 0.0084(10) -0.0014(8) 0.0003(8) 0.0012(7)
N1 0.0091(11) 0.0080(9) 0.0117(10) -0.0010(8) -0.0012(8) 0.0003(8)
N5 0.0154(11) 0.0067(9) 0.0111(10) 0.0001(8) 0.0016(9) -0.0014(8)
N4 0.0162(12) 0.0087(9) 0.0093(10) 0.0002(8) 0.0001(9) -0.0003(8)
C24 0.0124(13) 0.0079(10) 0.0086(12) -0.0010(9) -0.0008(10) -0.0004(9)
C32 0.0114(13) 0.0127(11) 0.0098(12) -0.0011(10) -0.0018(10) -0.0014(9)
C31 0.0155(14) 0.0114(11) 0.0157(13) 0.0008(10) 0.0010(11) -0.0032(10)
C30 0.0188(15) 0.0106(11) 0.0186(14) -0.0038(10) 0.0001(11) 0.0002(10)
C29 0.0152(14) 0.0151(12) 0.0154(13) -0.0042(11) 0.0035(11) 0.0007(10)
C25 0.0130(13) 0.0120(11) 0.0092(12) 0.0005(10) -0.0020(10) 0.0003(9)
C33 0.0151(14) 0.0111(11) 0.0150(13) -0.0014(10) 0.0031(11) -0.0036(10)
C35 0.0275(16) 0.0186(13) 0.0157(14) 0.0026(11) 0.0059(12) -0.0003(11)
C34 0.0188(15) 0.0227(13) 0.0242(15) -0.0001(12) 0.0059(12) -0.0041(11)
C26 0.0150(14) 0.0107(11) 0.0174(13) -0.0001(10) 0.0054(11) -0.0009(10)
C27 0.0167(14) 0.0178(12) 0.0217(15) -0.0018(11) 0.0056(12) -0.0056(10)
C28 0.0215(15) 0.0160(12) 0.0207(14) 0.0002(11) 0.0095(12) -0.0011(11)
C18 0.0107(13) 0.0139(11) 0.0168(13) 0.0040(10) 0.0012(10) -0.0027(10)
C20 0.0147(14) 0.0197(13) 0.0252(15) -0.0009(11) 0.0079(12) 0.0002(10)
C19 0.0124(15) 0.0313(15) 0.0312(17) 0.0117(13) 0.0032(13) -0.0007(11)
C21 0.0183(14) 0.0195(13) 0.0113(13) -0.0002(11) -0.0007(11) -0.0019(10)
C23 0.0274(16) 0.0241(14) 0.0090(13) -0.0030(11) 0.0014(12) 0.0004(11)
C22 0.0310(17) 0.0274(14) 0.0125(14) -0.0055(12) -0.0049(12) -0.0103(12)
C2 0.0113(13) 0.0090(11) 0.0132(13) 0.0046(10) 0.0020(10) 0.0006(9)
C3 0.0158(14) 0.0162(12) 0.0148(13) 0.0048(11) 0.0025(11) 0.0005(10)
C4 0.0197(14) 0.0133(12) 0.0214(14) 0.0086(11) 0.0030(12) 0.0024(10)
C5 0.0170(14) 0.0107(11) 0.0214(14) 0.0028(11) -0.0013(11) -0.0006(10)
C1 0.0078(13) 0.0112(11) 0.0158(13) 0.0015(10) 0.0029(10) 0.0017(9)
C6 0.0152(14) 0.0071(10) 0.0117(12) 0.0021(10) -0.0002(10) -0.0002(9)
C7 0.0134(13) 0.0091(11) 0.0172(13) 0.0033(10) 0.0042(11) 0.0010(9)
C11 0.0228(15) 0.0101(11) 0.0192(14) -0.0020(11) 0.0072(12) 0.0017(10)
C12 0.0216(15) 0.0130(12) 0.0156(13) -0.0035(11) -0.0013(11) -0.0034(10)
C13 0.0139(13) 0.0162(12) 0.0174(13) 0.0002(11) 0.0025(11) -0.0035(10)
C14 0.0173(14) 0.0107(11) 0.0115(12) 0.0013(10) 0.0017(11) 0.0000(10)
C8 0.0171(14) 0.0149(12) 0.0209(14) -0.0031(11) 0.0030(11) 0.0031(10)
C9 0.0200(16) 0.0301(15) 0.0209(15) -0.0016(12) 0.0044(12) -0.0078(12)
C10 0.0212(16) 0.0244(15) 0.055(2) -0.0066(15) 0.0068(15) 0.0059(12)
C15 0.0107(13) 0.0167(12) 0.0139(13) -0.0036(10) 0.0024(10) -0.0020(10)
C16 0.0263(16) 0.0277(14) 0.0248(16) 0.0020(12) 0.0134(13) 0.0016(12)
C17 0.0226(16) 0.0270(14) 0.0216(15) 0.0011(12) 0.0058(12) 0.0080(12)
C59 0.0149(13) 0.0097(11) 0.0082(12) 0.0009(10) -0.0010(10) -0.0031(9)
C60 0.0167(14) 0.0094(11) 0.0076(12) -0.0008(10) 0.0003(10) 0.0014(9)
C64 0.0234(15) 0.0103(11) 0.0081(12) -0.0025(10) -0.0009(11) -0.0005(10)
C65 0.0232(15) 0.0127(12) 0.0120(13) 0.0007(10) -0.0003(11) -0.0068(10)
C66 0.0142(14) 0.0204(13) 0.0107(13) 0.0022(11) 0.0017(11) -0.0044(10)
C67 0.0149(13) 0.0118(11) 0.0091(12) 0.0004(10) 0.0011(10) 0.0002(10)
C61 0.0151(14) 0.0103(11) 0.0201(14) -0.0015(10) 0.0045(11) 0.0005(10)
C62 0.0264(16) 0.0197(13) 0.0234(15) -0.0027(12) 0.0090(13) 0.0001(11)
C63 0.0184(15) 0.0220(14) 0.0273(16) -0.0027(12) 0.0025(12) 0.0037(11)
C68 0.0173(14) 0.0157(12) 0.0202(14) 0.0037(11) 0.0068(12) 0.0016(10)
C69 0.0219(16) 0.0308(15) 0.0349(18) 0.0025(13) 0.0096(14) 0.0071(12)
C70 0.0269(16) 0.0190(13) 0.0203(15) -0.0026(11) 0.0090(12) 0.0019(11)
C53 0.0270(16) 0.0143(12) 0.0148(13) -0.0002(11) 0.0088(12) -0.0042(11)
C54 0.0410(19) 0.0304(15) 0.0172(15) 0.0011(12) 0.0100(14) -0.0070(13)
C55 0.0233(15) 0.0152(12) 0.0248(15) -0.0010(11) 0.0115(12) -0.0028(11)
C56 0.0261(16) 0.0172(13) 0.0143(14) -0.0027(11) -0.0019(12) -0.0014(11)
C57 0.0299(17) 0.0187(13) 0.0187(15) -0.0062(11) -0.0020(12) -0.0077(11)
C58 0.0216(16) 0.0273(14) 0.0271(16) 0.0015(13) -0.0016(13) -0.0052(12)
C37 0.0213(14) 0.0069(11) 0.0140(13) 0.0019(10) 0.0018(11) 0.0004(10)
C38 0.0302(17) 0.0136(12) 0.0169(14) 0.0025(11) -0.0044(12) -0.0007(11)
C39 0.0275(16) 0.0102(12) 0.0242(15) 0.0023(11) -0.0056(13) 0.0035(11)
C40 0.0248(15) 0.0102(12) 0.0188(14) -0.0006(11) -0.0009(12) 0.0009(10)
C36 0.0160(14) 0.0095(11) 0.0142(13) 0.0006(10) 0.0040(11) 0.0013(10)
C41 0.0182(14) 0.0076(11) 0.0111(13) 0.0002(10) -0.0007(11) 0.0020(9)
C42 0.0179(14) 0.0096(11) 0.0164(14) 0.0016(10) -0.0024(11) 0.0024(10)
C46 0.0192(15) 0.0127(12) 0.0230(15) -0.0009(11) -0.0028(12) -0.0006(10)
C47 0.0256(16) 0.0121(12) 0.0178(14) -0.0041(11) -0.0083(12) 0.0023(11)
C48 0.0305(17) 0.0142(12) 0.0115(13) -0.0031(10) -0.0007(12) 0.0030(11)
C49 0.0209(15) 0.0081(11) 0.0163(14) 0.0008(10) -0.0011(11) 0.0036(10)
C43 0.0181(14) 0.0127(12) 0.0181(14) 0.0032(11) 0.0003(11) -0.0039(10)
C44 0.0315(18) 0.0232(14) 0.0261(16) 0.0051(13) 0.0017(14) -0.0098(12)
C45 0.0228(16) 0.0236(14) 0.0226(15) 0.0038(12) 0.0069(12) 0.0014(11)
C50 0.0259(16) 0.0181(12) 0.0134(13) -0.0024(11) 0.0045(12) -0.0001(11)
C52 0.0339(17) 0.0208(13) 0.0175(14) 0.0010(12) 0.0076(13) 0.0004(12)
C51 0.0279(17) 0.0274(15) 0.0314(17) 0.0007(13) 0.0080(14) 0.0028(12)

loop_
_atom_type_symbol
_atom_type_description
_atom_type_scat_dispersion_real
_atom_type_scat_dispersion_imag
_atom_type_scat_source
C C 0.0033 0.0016 'International Tables Vol C Tables 4.2.6.8 and 6.1.1.4'
H H 0.0000 0.0000 'International Tables Vol C Tables 4.2.6.8 and 6.1.1.4'
N N 0.0061 0.0033 'International Tables Vol C Tables 4.2.6.8 and 6.1.1.4'
P P 0.1023 0.0942 'International Tables Vol C Tables 4.2.6.8 and 6.1.1.4'
Fe Fe 0.3463 0.8444 'International Tables Vol C Tables 4.2.6.8 and 6.1.1.4'

loop_
_geom_angle_atom_site_label_1
_geom_angle_atom_site_label_2
_geom_angle_atom_site_label_3
_geom_angle
N3 Fe1 N2 121.30(8)
N3 Fe1 N1 135.07(8)
N1 Fe1 N2 103.52(8)
N6 Fe2 N5 121.36(8)
N6 Fe2 N4 133.81(9)
N4 Fe2 N5 104.80(8)
N2 P1 C18 111.79(10)
N2 P1 C21 116.39(11)
N2 P1 C2 109.27(10)
C21 P1 C18 102.72(11)
C2 P1 C18 108.87(11)
C2 P1 C21 107.42(11)
N5 P2 C53 111.29(11)
N5 P2 C56 116.24(11)
N5 P2 C37 110.26(10)
C56 P2 C53 103.59(12)
C37 P2 C53 108.67(11)
C37 P2 C56 106.34(12)
N6 N3 Fe1 176.88(19)
N3 N6 Fe2 178.11(19)
P1 N2 Fe1 116.53(10)
C24 N2 Fe1 119.81(14)
C24 N2 P1 123.14(15)
C1 N1 Fe1 121.39(15)
C1 N1 C6 117.26(18)
C6 N1 Fe1 120.32(14)
P2 N5 Fe2 115.23(10)
C59 N5 Fe2 118.49(14)
C59 N5 P2 126.03(16)
C36 N4 Fe2 120.77(15)
C36 N4 C41 118.00(18)
C41 N4 Fe2 119.99(14)
C32 C24 N2 121.0(2)
C32 C24 C25 120.4(2)
C25 C24 N2 118.56(19)
C24 C32 C33 122.9(2)
C31 C32 C24 118.4(2)
C31 C32 C33 118.7(2)
C32 C31 H31 119.2
C30 C31 C32 121.6(2)
C30 C31 H31 119.2
C31 C30 H30 120.3
C31 C30 C29 119.5(2)
C29 C30 H30 120.3
C30 C29 H29 119.3
C30 C29 C25 121.4(2)
C25 C29 H29 119.3
C24 C25 C26 121.2(2)
C29 C25 C24 118.2(2)
C29 C25 C26 120.4(2)
C32 C33 H33 107.8
C32 C33 C35 110.5(2)
C32 C33 C34 112.6(2)
C35 C33 H33 107.8
C35 C33 C34 110.23(19)
C34 C33 H33 107.8
C33 C35 H35A 109.5
C33 C35 H35B 109.5
C33 C35 H35C 109.5
H35A C35 H35B 109.5
H35A C35 H35C 109.5
H35B C35 H35C 109.5
C33 C34 H34A 109.5
C33 C34 H34B 109.5
C33 C34 H34C 109.5
H34A C34 H34B 109.5
H34A C34 H34C 109.5
H34B C34 H34C 109.5
C25 C26 H26 107.9
C25 C26 C27 109.99(19)
C25 C26 C28 114.18(19)
C27 C26 H26 107.9
C28 C26 H26 107.9
C28 C26 C27 108.7(2)
C26 C27 H27A 109.5
C26 C27 H27B 109.5
C26 C27 H27C 109.5
H27A C27 H27B 109.5
H27A C27 H27C 109.5
H27B C27 H27C 109.5
C26 C28 H28A 109.5
C26 C28 H28B 109.5
C26 C28 H28C 109.5
H28A C28 H28B 109.5
H28A C28 H28C 109.5
H28B C28 H28C 109.5
P1 C18 H18 107.8
C20 C18 P1 111.59(16)
C20 C18 H18 107.8
C20 C18 C19 109.5(2)
C19 C18 P1 112.30(16)
C19 C18 H18 107.8
C18 C20 H20A 109.5
C18 C20 H20B 109.5
C18 C20 H20C 109.5
H20A C20 H20B 109.5
H20A C20 H20C 109.5
H20B C20 H20C 109.5
C18 C19 H19A 109.5
C18 C19 H19B 109.5
C18 C19 H19C 109.5
H19A C19 H19B 109.5
H19A C19 H19C 109.5
H19B C19 H19C 109.5
P1 C21 H21 105.8
C23 C21 P1 114.37(17)
C23 C21 H21 105.8
C23 C21 C22 110.0(2)
C22 C21 P1 114.24(17)
C22 C21 H21 105.8
C21 C23 H23A 109.5
C21 C23 H23B 109.5
C21 C23 H23C 109.5
H23A C23 H23B 109.5
H23A C23 H23C 109.5
H23B C23 H23C 109.5
C21 C22 H22A 109.5
C21 C22 H22B 109.5
C21 C22 H22C 109.5
H22A C22 H22B 109.5
H22A C22 H22C 109.5
H22B C22 H22C 109.5
C3 C2 P1 122.45(17)
C1 C2 P1 126.15(17)
C1 C2 C3 111.08(19)
C2 C3 H3A 111.1
C2 C3 H3B 111.1
C2 C3 C4 103.09(19)
H3A C3 H3B 109.1
C4 C3 H3A 111.1
C4 C3 H3B 111.1
C3 C4 H4A 110.6
C3 C4 H4B 110.6
H4A C4 H4B 108.7
C5 C4 C3 105.66(19)
C5 C4 H4A 110.6
C5 C4 H4B 110.6
C4 C5 H5A 110.8
C4 C5 H5B 110.8
H5A C5 H5B 108.9
C1 C5 C4 104.52(19)
C1 C5 H5A 110.8
C1 C5 H5B 110.8
N1 C1 C2 129.2(2)
N1 C1 C5 120.8(2)
C2 C1 C5 109.9(2)
C7 C6 N1 119.7(2)
C14 C6 N1 119.7(2)
C14 C6 C7 120.6(2)
C6 C7 C8 120.8(2)
C11 C7 C6 118.4(2)
C11 C7 C8 120.8(2)
C7 C11 H11 119.3
C12 C11 C7 121.5(2)
C12 C11 H11 119.3
C11 C12 H12 120.2
C11 C12 C13 119.6(2)
C13 C12 H12 120.2
C12 C13 H13 119.4
C12 C13 C14 121.3(2)
C14 C13 H13 119.4
C6 C14 C13 118.6(2)
C6 C14 C15 122.0(2)
C13 C14 C15 119.5(2)
C7 C8 H8 107.3
C7 C8 C9 110.5(2)
C7 C8 C10 113.6(2)
C9 C8 H8 107.3
C10 C8 H8 107.3
C10 C8 C9 110.7(2)
C8 C9 H9A 109.5
C8 C9 H9B 109.5
C8 C9 H9C 109.5
H9A C9 H9B 109.5
H9A C9 H9C 109.5
H9B C9 H9C 109.5
C8 C10 H10A 109.5
C8 C10 H10B 109.5
C8 C10 H10C 109.5
H10A C10 H10B 109.5
H10A C10 H10C 109.5
H10B C10 H10C 109.5
C14 C15 H15 107.8
C14 C15 C16 111.73(19)
C14 C15 C17 110.9(2)
C16 C15 H15 107.8
C17 C15 H15 107.8
C17 C15 C16 110.6(2)
C15 C16 H16A 109.5
C15 C16 H16B 109.5
C15 C16 H16C 109.5
H16A C16 H16B 109.5
H16A C16 H16C 109.5
H16B C16 H16C 109.5
C15 C17 H17A 109.5
C15 C17 H17B 109.5
C15 C17 H17C 109.5
H17A C17 H17B 109.5
H17A C17 H17C 109.5
H17B C17 H17C 109.5
C60 C59 N5 121.0(2)
C67 C59 N5 119.13(19)
C67 C59 C60 119.7(2)
C59 C60 C61 123.7(2)
C64 C60 C59 118.8(2)
C64 C60 C61 117.5(2)
C60 C64 H64 119.2
C65 C64 C60 121.7(2)
C65 C64 H64 119.2
C64 C65 H65 120.4
C66 C65 C64 119.1(2)
C66 C65 H65 120.4
C65 C66 H66 119.1
C65 C66 C67 121.8(2)
C67 C66 H66 119.1
C59 C67 C68 122.5(2)
C66 C67 C59 118.6(2)
C66 C67 C68 118.6(2)
C60 C61 H61 108.0
C60 C61 C62 111.1(2)
C60 C61 C63 111.3(2)
C62 C61 H61 108.0
C63 C61 H61 108.0
C63 C61 C62 110.4(2)
C61 C62 H62A 109.5
C61 C62 H62B 109.5
C61 C62 H62C 109.5
H62A C62 H62B 109.5
H62A C62 H62C 109.5
H62B C62 H62C 109.5
C61 C63 H63A 109.5
C61 C63 H63B 109.5
C61 C63 H63C 109.5
H63A C63 H63B 109.5
H63A C63 H63C 109.5
H63B C63 H63C 109.5
C67 C68 H68 108.3
C67 C68 C69 114.0(2)
C67 C68 C70 109.0(2)
C69 C68 H68 108.3
C70 C68 H68 108.3
C70 C68 C69 108.8(2)
C68 C69 H69A 109.5
C68 C69 H69B 109.5
C68 C69 H69C 109.5
H69A C69 H69B 109.5
H69A C69 H69C 109.5
H69B C69 H69C 109.5
C68 C70 H70A 109.5
C68 C70 H70B 109.5
C68 C70 H70C 109.5
H70A C70 H70B 109.5
H70A C70 H70C 109.5
H70B C70 H70C 109.5
P2 C53 H53 107.7
C54 C53 P2 113.77(19)
C54 C53 H53 107.7
C54 C53 C55 109.6(2)
C55 C53 P2 110.02(17)
C55 C53 H53 107.7
C53 C54 H54A 109.5
C53 C54 H54B 109.5
C53 C54 H54C 109.5
H54A C54 H54B 109.5
H54A C54 H54C 109.5
H54B C54 H54C 109.5
C53 C55 H55A 109.5
C53 C55 H55B 109.5
C53 C55 H55C 109.5
H55A C55 H55B 109.5
H55A C55 H55C 109.5
H55B C55 H55C 109.5
P2 C56 H56 105.7
C57 C56 P2 113.49(18)
C57 C56 H56 105.7
C58 C56 P2 113.42(18)
C58 C56 H56 105.7
C58 C56 C57 112.0(2)
C56 C57 H57A 109.5
C56 C57 H57B 109.5
C56 C57 H57C 109.5
H57A C57 H57B 109.5
H57A C57 H57C 109.5
H57B C57 H57C 109.5
C56 C58 H58A 109.5
C56 C58 H58B 109.5
C56 C58 H58C 109.5
H58A C58 H58B 109.5
H58A C58 H58C 109.5
H58B C58 H58C 109.5
C38 C37 P2 122.05(18)
C36 C37 P2 127.28(18)
C36 C37 C38 110.53(19)
C37 C38 H38A 111.3
C37 C38 H38B 111.3
C37 C38 C39 102.5(2)
H38A C38 H38B 109.2
C39 C38 H38A 111.3
C39 C38 H38B 111.3
C38 C39 H39A 110.7
C38 C39 H39B 110.7
H39A C39 H39B 108.8
C40 C39 C38 105.3(2)
C40 C39 H39A 110.7
C40 C39 H39B 110.7
C39 C40 H40A 111.0
C39 C40 H40B 111.0
H40A C40 H40B 109.0
C36 C40 C39 103.98(19)
C36 C40 H40A 111.0
C36 C40 H40B 111.0
N4 C36 C37 128.6(2)
N4 C36 C40 121.9(2)
C37 C36 C40 109.5(2)
C42 C41 N4 119.8(2)
C42 C41 C49 120.5(2)
C49 C41 N4 119.7(2)
C41 C42 C43 121.0(2)
C46 C42 C41 118.6(2)
C46 C42 C43 120.3(2)
C42 C46 H46 119.3
C47 C46 C42 121.4(2)
C47 C46 H46 119.3
C46 C47 H47 120.3
C48 C47 C46 119.4(2)
C48 C47 H47 120.3
C47 C48 H48 119.2
C47 C48 C49 121.6(2)
C49 C48 H48 119.2
C41 C49 C50 122.7(2)
C48 C49 C41 118.4(2)
C48 C49 C50 118.9(2)
C42 C43 H43 107.8
C42 C43 C44 113.8(2)
C42 C43 C45 109.9(2)
C44 C43 H43 107.8
C45 C43 H43 107.8
C45 C43 C44 109.4(2)
C43 C44 H44A 109.5
C43 C44 H44B 109.5
C43 C44 H44C 109.5
H44A C44 H44B 109.5
H44A C44 H44C 109.5
H44B C44 H44C 109.5
C43 C45 H45A 109.5
C43 C45 H45B 109.5
C43 C45 H45C 109.5
H45A C45 H45B 109.5
H45A C45 H45C 109.5
H45B C45 H45C 109.5
C49 C50 H50 107.9
C49 C50 C52 110.9(2)
C49 C50 C51 111.5(2)
C52 C50 H50 107.9
C52 C50 C51 110.6(2)
C51 C50 H50 107.9
C50 C52 H52A 109.5
C50 C52 H52B 109.5
C50 C52 H52C 109.5
H52A C52 H52B 109.5
H52A C52 H52C 109.5
H52B C52 H52C 109.5
C50 C51 H51A 109.5
C50 C51 H51B 109.5
C50 C51 H51C 109.5
H51A C51 H51B 109.5
H51A C51 H51C 109.5
H51B C51 H51C 109.5

loop_
_geom_bond_atom_site_label_1
_geom_bond_atom_site_label_2
_geom_bond_distance
Fe1 N3 1.776(2)
Fe1 N2 1.9866(18)
Fe1 N1 1.9640(18)
Fe2 N6 1.769(2)
Fe2 N5 1.9901(19)
Fe2 N4 1.9714(18)
P1 N2 1.6230(19)
P1 C18 1.845(2)
P1 C21 1.835(2)
P1 C2 1.758(2)
P2 N5 1.6226(19)
P2 C53 1.848(3)
P2 C56 1.823(3)
P2 C37 1.760(2)
N3 N6 1.186(3)
N2 C24 1.445(3)
N1 C1 1.355(3)
N1 C6 1.442(3)
N5 C59 1.452(3)
N4 C36 1.345(3)
N4 C41 1.443(3)
C24 C32 1.408(3)
C24 C25 1.412(3)
C32 C31 1.397(3)
C32 C33 1.517(3)
C31 H31 0.9500
C31 C30 1.372(3)
C30 H30 0.9500
C30 C29 1.385(3)
C29 H29 0.9500
C29 C25 1.394(3)
C25 C26 1.527(3)
C33 H33 1.0000
C33 C35 1.529(3)
C33 C34 1.538(3)
C35 H35A 0.9800
C35 H35B 0.9800
C35 H35C 0.9800
C34 H34A 0.9800
C34 H34B 0.9800
C34 H34C 0.9800
C26 H26 1.0000
C26 C27 1.533(3)
C26 C28 1.530(3)
C27 H27A 0.9800
C27 H27B 0.9800
C27 H27C 0.9800
C28 H28A 0.9800
C28 H28B 0.9800
C28 H28C 0.9800
C18 H18 1.0000
C18 C20 1.525(3)
C18 C19 1.535(3)
C20 H20A 0.9800
C20 H20B 0.9800
C20 H20C 0.9800
C19 H19A 0.9800
C19 H19B 0.9800
C19 H19C 0.9800
C21 H21 1.0000
C21 C23 1.534(3)
C21 C22 1.538(3)
C23 H23A 0.9800
C23 H23B 0.9800
C23 H23C 0.9800
C22 H22A 0.9800
C22 H22B 0.9800
C22 H22C 0.9800
C2 C3 1.529(3)
C2 C1 1.373(3)
C3 H3A 0.9900
C3 H3B 0.9900
C3 C4 1.540(3)
C4 H4A 0.9900
C4 H4B 0.9900
C4 C5 1.523(3)
C5 H5A 0.9900
C5 H5B 0.9900
C5 C1 1.521(3)
C6 C7 1.412(3)
C6 C14 1.401(3)
C7 C11 1.396(3)
C7 C8 1.514(3)
C11 H11 0.9500
C11 C12 1.379(3)
C12 H12 0.9500
C12 C13 1.379(3)
C13 H13 0.9500
C13 C14 1.401(3)
C14 C15 1.520(3)
C8 H8 1.0000
C8 C9 1.533(3)
C8 C10 1.527(3)
C9 H9A 0.9800
C9 H9B 0.9800
C9 H9C 0.9800
C10 H10A 0.9800
C10 H10B 0.9800
C10 H10C 0.9800
C15 H15 1.0000
C15 C16 1.527(3)
C15 C17 1.525(3)
C16 H16A 0.9800
C16 H16B 0.9800
C16 H16C 0.9800
C17 H17A 0.9800
C17 H17B 0.9800
C17 H17C 0.9800
C59 C60 1.414(3)
C59 C67 1.411(3)
C60 C64 1.393(3)
C60 C61 1.516(3)
C64 H64 0.9500
C64 C65 1.380(3)
C65 H65 0.9500
C65 C66 1.377(3)
C66 H66 0.9500
C66 C67 1.396(3)
C67 C68 1.521(3)
C61 H61 1.0000
C61 C62 1.537(3)
C61 C63 1.534(3)
C62 H62A 0.9800
C62 H62B 0.9800
C62 H62C 0.9800
C63 H63A 0.9800
C63 H63B 0.9800
C63 H63C 0.9800
C68 H68 1.0000
C68 C69 1.531(3)
C68 C70 1.526(3)
C69 H69A 0.9800
C69 H69B 0.9800
C69 H69C 0.9800
C70 H70A 0.9800
C70 H70B 0.9800
C70 H70C 0.9800
C53 H53 1.0000
C53 C54 1.529(3)
C53 C55 1.531(3)
C54 H54A 0.9800
C54 H54B 0.9800
C54 H54C 0.9800
C55 H55A 0.9800
C55 H55B 0.9800
C55 H55C 0.9800
C56 H56 1.0000
C56 C57 1.541(3)
C56 C58 1.513(4)
C57 H57A 0.9800
C57 H57B 0.9800
C57 H57C 0.9800
C58 H58A 0.9800
C58 H58B 0.9800
C58 H58C 0.9800
C37 C38 1.531(3)
C37 C36 1.382(3)
C38 H38A 0.9900
C38 H38B 0.9900
C38 C39 1.533(3)
C39 H39A 0.9900
C39 H39B 0.9900
C39 C40 1.527(3)
C40 H40A 0.9900
C40 H40B 0.9900
C40 C36 1.527(3)
C41 C42 1.407(3)
C41 C49 1.408(3)
C42 C46 1.397(3)
C42 C43 1.514(3)
C46 H46 0.9500
C46 C47 1.380(4)
C47 H47 0.9500
C47 C48 1.379(4)
C48 H48 0.9500
C48 C49 1.397(3)
C49 C50 1.510(3)
C43 H43 1.0000
C43 C44 1.535(3)
C43 C45 1.535(3)
C44 H44A 0.9800
C44 H44B 0.9800
C44 H44C 0.9800
C45 H45A 0.9800
C45 H45B 0.9800
C45 H45C 0.9800
C50 H50 1.0000
C50 C52 1.525(3)
C50 C51 1.541(4)
C52 H52A 0.9800
C52 H52B 0.9800
C52 H52C 0.9800
C51 H51A 0.9800
C51 H51B 0.9800
C51 H51C 0.9800

loop_
_geom_torsion_atom_site_label_1
_geom_torsion_atom_site_label_2
_geom_torsion_atom_site_label_3
_geom_torsion_atom_site_label_4
_geom_torsion
Fe1 N2 C24 C32 84.8(2)
Fe1 N2 C24 C25 -93.1(2)
Fe1 N1 C1 C2 14.5(3)
Fe1 N1 C1 C5 -167.15(16)
Fe1 N1 C6 C7 -107.5(2)
Fe1 N1 C6 C14 71.0(2)
Fe2 N5 C59 C60 84.3(2)
Fe2 N5 C59 C67 -90.7(2)
Fe2 N4 C36 C37 16.8(3)
Fe2 N4 C36 C40 -164.23(17)
Fe2 N4 C41 C42 -109.0(2)
Fe2 N4 C41 C49 68.6(3)
P1 N2 C24 C32 -86.6(2)
P1 N2 C24 C25 95.5(2)
P1 C2 C3 C4 -171.79(17)
P1 C2 C1 N1 4.9(4)
P1 C2 C1 C5 -173.52(17)
P2 N5 C59 C60 -89.7(3)
P2 N5 C59 C67 95.3(2)
P2 C37 C38 C39 -163.55(18)
P2 C37 C36 N4 -0.9(4)
P2 C37 C36 C40 -179.90(19)
N2 P1 C18 C20 59.21(19)
N2 P1 C18 C19 -177.41(16)
N2 P1 C21 C23 -59.5(2)
N2 P1 C21 C22 68.5(2)
N2 P1 C2 C3 151.95(18)
N2 P1 C2 C1 -35.2(2)
N2 C24 C32 C31 175.6(2)
N2 C24 C32 C33 -7.9(3)
N2 C24 C25 C29 -174.5(2)
N2 C24 C25 C26 9.9(3)
N1 C6 C7 C11 178.7(2)
N1 C6 C7 C8 1.0(3)
N1 C6 C14 C13 -178.9(2)
N1 C6 C14 C15 1.1(3)
N5 P2 C53 C54 -173.79(17)
N5 P2 C53 C55 62.74(18)
N5 P2 C56 C57 65.6(2)
N5 P2 C56 C58 -63.7(2)
N5 P2 C37 C38 153.7(2)
N5 P2 C37 C36 -30.8(3)
N5 C59 C60 C64 -179.0(2)
N5 C59 C60 C61 -0.6(3)
N5 C59 C67 C66 -178.9(2)
N5 C59 C67 C68 7.7(3)
N4 C41 C42 C46 175.4(2)
N4 C41 C42 C43 -0.9(3)
N4 C41 C49 C48 -174.4(2)
N4 C41 C49 C50 4.4(3)
C24 C32 C31 C30 0.4(4)
C24 C32 C33 C35 -109.8(2)
C24 C32 C33 C34 126.4(2)
C24 C25 C26 C27 82.2(3)
C24 C25 C26 C28 -155.3(2)
C32 C24 C25 C29 7.6(3)
C32 C24 C25 C26 -167.9(2)
C32 C31 C30 C29 4.8(4)
C31 C32 C33 C35 66.7(3)
C31 C32 C33 C34 -57.1(3)
C31 C30 C29 C25 -3.7(4)
C30 C29 C25 C24 -2.4(4)
C30 C29 C25 C26 173.1(2)
C29 C25 C26 C27 -93.2(3)
C29 C25 C26 C28 29.3(3)
C25 C24 C32 C31 -6.6(3)
C25 C24 C32 C33 169.9(2)
C33 C32 C31 C30 -176.3(2)
C18 P1 N2 Fe1 -79.39(13)
C18 P1 N2 C24 92.26(19)
C18 P1 C21 C23 177.99(17)
C18 P1 C21 C22 -54.0(2)
C18 P1 C2 C3 -85.7(2)
C18 P1 C2 C1 87.1(2)
C21 P1 N2 Fe1 163.03(10)
C21 P1 N2 C24 -25.3(2)
C21 P1 C18 C20 -175.28(16)
C21 P1 C18 C19 -51.9(2)
C21 P1 C2 C3 24.9(2)
C21 P1 C2 C1 -162.3(2)
C2 P1 N2 Fe1 41.19(14)
C2 P1 N2 C24 -147.16(17)
C2 P1 C18 C20 -61.60(19)
C2 P1 C18 C19 61.8(2)
C2 P1 C21 C23 63.3(2)
C2 P1 C21 C22 -168.72(18)
C2 C3 C4 C5 -22.8(2)
C3 C2 C1 N1 178.4(2)
C3 C2 C1 C5 0.0(3)
C3 C4 C5 C1 23.1(2)
C4 C5 C1 N1 166.7(2)
C4 C5 C1 C2 -14.7(3)
C1 N1 C6 C7 84.0(3)
C1 N1 C6 C14 -97.5(2)
C1 C2 C3 C4 14.4(3)
C6 N1 C1 C2 -177.0(2)
C6 N1 C1 C5 1.3(3)
C6 C7 C11 C12 0.4(3)
C6 C7 C8 C9 89.8(3)
C6 C7 C8 C10 -145.1(2)
C6 C14 C15 C16 120.1(2)
C6 C14 C15 C17 -115.9(2)
C7 C6 C14 C13 -0.4(3)
C7 C6 C14 C15 179.6(2)
C7 C11 C12 C13 -0.8(4)
C11 C7 C8 C9 -87.9(3)
C11 C7 C8 C10 37.2(3)
C11 C12 C13 C14 0.6(4)
C12 C13 C14 C6 0.0(3)
C12 C13 C14 C15 180.0(2)
C13 C14 C15 C16 -59.8(3)
C13 C14 C15 C17 64.1(3)
C14 C6 C7 C11 0.2(3)
C14 C6 C7 C8 -177.5(2)
C8 C7 C11 C12 178.2(2)
C59 C60 C64 C65 -0.5(4)
C59 C60 C61 C62 123.6(2)
C59 C60 C61 C63 -112.9(2)
C59 C67 C68 C69 -150.6(2)
C59 C67 C68 C70 87.6(3)
C60 C59 C67 C66 6.0(3)
C60 C59 C67 C68 -167.4(2)
C60 C64 C65 C66 3.1(4)
C64 C60 C61 C62 -57.9(3)
C64 C60 C61 C63 65.6(3)
C64 C65 C66 C67 -1.0(4)
C65 C66 C67 C59 -3.5(4)
C65 C66 C67 C68 170.1(2)
C66 C67 C68 C69 36.0(3)
C66 C67 C68 C70 -85.7(3)
C67 C59 C60 C64 -4.0(3)
C67 C59 C60 C61 174.4(2)
C61 C60 C64 C65 -179.1(2)
C53 P2 N5 Fe2 -81.07(13)
C53 P2 N5 C59 93.1(2)
C53 P2 C56 C57 -56.8(2)
C53 P2 C56 C58 173.88(18)
C53 P2 C37 C38 -84.1(2)
C53 P2 C37 C36 91.4(2)
C56 P2 N5 Fe2 160.69(11)
C56 P2 N5 C59 -25.1(2)
C56 P2 C53 C54 -48.2(2)
C56 P2 C53 C55 -171.64(16)
C56 P2 C37 C38 26.9(2)
C56 P2 C37 C36 -157.6(2)
C37 P2 N5 Fe2 39.60(15)
C37 P2 N5 C59 -146.21(19)
C37 P2 C53 C54 64.6(2)
C37 P2 C53 C55 -58.86(19)
C37 P2 C56 C57 -171.23(18)
C37 P2 C56 C58 59.4(2)
C37 C38 C39 C40 -28.2(3)
C38 C37 C36 N4 175.1(2)
C38 C37 C36 C40 -4.0(3)
C38 C39 C40 C36 26.3(3)
C39 C40 C36 N4 166.7(2)
C39 C40 C36 C37 -14.2(3)
C36 N4 C41 C42 83.6(3)
C36 N4 C41 C49 -98.9(3)
C36 C37 C38 C39 20.3(3)
C41 N4 C36 C37 -175.8(2)
C41 N4 C36 C40 3.1(3)
C41 C42 C46 C47 0.2(3)
C41 C42 C43 C44 -150.6(2)
C41 C42 C43 C45 86.3(3)
C41 C49 C50 C52 -118.8(2)
C41 C49 C50 C51 117.5(3)
C42 C41 C49 C48 3.1(3)
C42 C41 C49 C50 -178.1(2)
C42 C46 C47 C48 0.8(4)
C46 C42 C43 C44 33.2(3)
C46 C42 C43 C45 -89.9(3)
C46 C47 C48 C49 0.2(4)
C47 C48 C49 C41 -2.2(3)
C47 C48 C49 C50 179.0(2)
C48 C49 C50 C52 60.0(3)
C48 C49 C50 C51 -63.7(3)
C49 C41 C42 C46 -2.1(3)
C49 C41 C42 C43 -178.4(2)
C43 C42 C46 C47 176.5(2)
